data_2102682
loop_
_publ_author_name
'Podsiad\/lo, Marcin'
'Dziubek, Kamil F.'
'Katrusiak, Andrzej'

_publ_section_title
;
 Pitfalls of data mining: triclinic polymorph of 2,2-aziridinedicarboxamide
 revisited
;
_journal_coden_ASTM ASBSDK
_journal_coeditor_code AV5079
_journal_issue 1
_journal_name_full
;
 Acta Crystallographica, Section B: Structural Science
;
_journal_page_first 118
_journal_page_last 123
_journal_paper_doi 10.1107/S0108768106045344
_journal_volume 63
_journal_year 2007
_chemical_formula_moiety 'C4 H7 N3 O2'
_chemical_formula_sum 'C4 H7 N3 O2'
_chemical_formula_weight 129.13
_chemical_name_common 2,2-aziridinedicarboxamide
_chemical_name_systematic 2,2-aziridinedicarboxamide
_space_group_IT_number 2
_symmetry_cell_setting triclinic
_symmetry_space_group_name_Hall '-P 1'
_symmetry_space_group_name_H-M 'P -1'
_atom_sites_solution_hydrogens geom
_atom_sites_solution_primary direct
_atom_sites_solution_secondary difmap
_audit_creation_method SHELXL-97
_cell_angle_alpha 90.00(10)
_cell_angle_beta 74.30(10)
_cell_angle_gamma 83.10(10)
_cell_formula_units_Z 16
_cell_length_a 15.829(2)
_cell_length_b 12.381(2)
_cell_length_c 12.391(2)
_cell_measurement_reflns_used 5683
_cell_measurement_temperature 293(2)
_cell_measurement_theta_max 22.21
_cell_measurement_theta_min 4
_cell_volume 2319.5(6)
_computing_molecular_graphics 'XP (Siemens, 1990)'
_computing_publication_material 'SHELXL-97 (Sheldrick, 1997)'
_computing_structure_refinement 'SHELXL-97 (Sheldrick, 1997)'
_diffrn_ambient_temperature 293(2)
_diffrn_measured_fraction_theta_full 0.432
_diffrn_measured_fraction_theta_max 0.432
_diffrn_measurement_device_type 'Philips PW1100'
_diffrn_radiation_monochromator graphite
_diffrn_radiation_source 'fine-focus sealed tube'
_diffrn_radiation_type MoK\a
_diffrn_radiation_wavelength 0.71073
_diffrn_reflns_av_R_equivalents 0.0000
_diffrn_reflns_av_sigmaI/netI 0.0430
_diffrn_reflns_limit_h_max 16
_diffrn_reflns_limit_h_min -15
_diffrn_reflns_limit_k_max 12
_diffrn_reflns_limit_k_min -12
_diffrn_reflns_limit_l_max 12
_diffrn_reflns_limit_l_min 0
_diffrn_reflns_number 5683
_diffrn_reflns_theta_full 22.21
_diffrn_reflns_theta_max 22.21
_diffrn_reflns_theta_min 3.08
_exptl_absorpt_coefficient_mu 0.120
_exptl_absorpt_correction_type none
_exptl_crystal_density_diffrn 1.479
_exptl_crystal_density_method 'not measured'
_exptl_crystal_F_000 1088
_refine_diff_density_max 0.492
_refine_diff_density_min -0.383
_refine_ls_extinction_method none
_refine_ls_goodness_of_fit_ref 1.211
_refine_ls_hydrogen_treatment mixed
_refine_ls_matrix_type full
_refine_ls_number_parameters 585
_refine_ls_number_reflns 2534
_refine_ls_number_restraints 24
_refine_ls_restrained_S_all 1.203
_refine_ls_R_factor_all 0.0945
_refine_ls_R_factor_gt 0.0945
_refine_ls_shift/su_max 0.000
_refine_ls_shift/su_mean 0.000
_refine_ls_structure_factor_coef Fsqd
_refine_ls_weighting_details 'calc w=1/[\s^2^(Fo^2^)+(0.0337P)^2^+35.3943P] where P=(Fo^2^+2Fc^2^)/3'
_refine_ls_weighting_scheme calc
_refine_ls_wR_factor_gt 0.2178
_refine_ls_wR_factor_ref 0.2178
_reflns_number_gt 2534
_reflns_number_total 5683
_reflns_threshold_expression >2.5sigma(I)
_cod_data_source_file av5079.cif
_cod_depositor_comments
;
The following automatic conversions were performed:
'_symmetry_cell_setting' value 'Triclinic' changed to 'triclinic'
according to '/home/saulius/struct/CIF-dictionaries/cif_core.dic'
dictionary named 'cif_core.dic' version 2.4.1 from
2010-06-29.

'_exptl_absorpt_correction_type' value 'None' changed to
'none' according to '/home/saulius/struct/CIF-dictionaries/cif_core.dic'
dictionary named 'cif_core.dic' version 2.4.1 from 2010-06-29.

Automatic conversion script
Id: cif_fix_enum 1527 2010-12-29 10:47:43Z saulius 
;
_cod_database_code 2102682

loop_
_symmetry_equiv_pos_as_xyz
'x, y, z'
'-x, -y, -z'

loop_
_atom_site_type_symbol
_atom_site_label
_atom_site_fract_x
_atom_site_fract_y
_atom_site_fract_z
_atom_site_U_iso_or_equiv
_atom_site_adp_type
_atom_site_calc_flag
_atom_site_refinement_flags
_atom_site_occupancy
O O1H 0.0979(8) 1.0024(8) -0.3911(10) 0.043(3) Uani d . 1
O O2H 0.1325(8) 0.7014(8) -0.5616(10) 0.045(3) Uani d . 1
N N1H 0.0966(11) 0.8065(12) -0.2757(13) 0.045(4) Uani d D 1
H H1H 0.0646(17) 0.8695(17) -0.2452(15) 0.054 Uiso d D 1
N N2H 0.1001(8) 0.9223(11) -0.5517(12) 0.032(4) Uiso d . 1
H H21H 0.0886 0.9831 -0.5814 0.038 Uiso calc R 1
H H22H 0.1072 0.8621 -0.5896 0.038 Uiso calc R 1
N N3H 0.1033(9) 0.6203(10) -0.4003(12) 0.038(4) Uani d . 1
H H31H 0.1062 0.5589 -0.4344 0.046 Uiso calc R 1
H H32H 0.0919 0.6238 -0.3284 0.046 Uiso calc R 1
C C1H 0.1901(12) 0.8074(14) -0.3333(14) 0.046(5) Uani d D 1
H H11H 0.2296 0.7406 -0.3359 0.055 Uiso calc R 1
H H12H 0.2160 0.8736 -0.3274 0.055 Uiso calc R 1
C C2H 0.1230(11) 0.8099(12) -0.4013(16) 0.033(5) Uani d . 1
C C3H 0.1072(11) 0.9212(13) -0.4466(15) 0.031(4) Uiso d D 1
C C4H 0.1160(10) 0.7076(12) -0.4573(14) 0.024(4) Uiso d . 1
O O1G 0.0957(8) 0.5003(8) -0.1760(10) 0.043(3) Uani d . 1
O O2G 0.1335(7) 0.1991(8) -0.0278(9) 0.033(3) Uiso d . 1
N N1G 0.0937(10) 0.3074(11) -0.2901(10) 0.035(4) Uani d D 1
H H1G 0.0641(16) 0.3721(15) -0.299(2) 0.043 Uiso d D 1
N N2G 0.0992(11) 0.4204(11) -0.0166(11) 0.048(5) Uani d . 1
H H21G 0.0879 0.4818 0.0201 0.058 Uiso calc R 1
H H22G 0.1065 0.3608 0.0173 0.058 Uiso calc R 1
N N3G 0.1024(10) 0.1190(10) -0.1747(12) 0.051(5) Uani d . 1
H H31G 0.1019 0.0569 -0.1435 0.061 Uiso calc R 1
H H32G 0.0925 0.1254 -0.2394 0.061 Uiso calc R 1
C C1G 0.1869(12) 0.3031(15) -0.2987(15) 0.052(6) Uani d D 1
H H11G 0.2151 0.3675 -0.3236 0.063 Uiso calc R 1
H H12G 0.2240 0.2346 -0.3235 0.063 Uiso calc R 1
C C2G 0.1228(10) 0.3087(12) -0.1855(14) 0.025(4) Uiso d . 1
C C3G 0.1055(13) 0.4177(12) -0.1245(16) 0.042(5) Uani d D 1
C C4G 0.1187(11) 0.2055(13) -0.1225(15) 0.033(5) Uiso d . 1
O O1F 0.1248(7) 0.4165(9) -0.5259(10) 0.042(3) Uiso d . 1
O O2F 0.0909(8) 0.1257(8) -0.6732(10) 0.042(3) Uani d . 1
N N1F 0.0942(10) 0.3189(12) -0.7867(13) 0.047(5) Uiso d D 1
H H1F 0.0691(14) 0.2659(18) -0.8113(17) 0.056 Uiso d D 1
N N2F 0.1036(10) 0.5037(11) -0.6783(12) 0.051(5) Uani d . 1
H H21F 0.1057 0.5662 -0.6496 0.062 Uiso calc R 1
H H22F 0.0955 0.4991 -0.7440 0.062 Uiso calc R 1
N N3F 0.0960(8) 0.2047(11) -0.5159(11) 0.037(4) Uiso d . 1
H H31F 0.0847 0.1475 -0.4779 0.044 Uiso calc R 1
H H32F 0.1039 0.2625 -0.4834 0.044 Uiso calc R 1
C C1F 0.1867(10) 0.2897(15) -0.7943(15) 0.046(5) Uiso d D 1
H H11F 0.2262 0.3442 -0.8196 0.056 Uiso calc R 1
H H12F 0.2124 0.2154 -0.8176 0.056 Uiso calc R 1
C C2F 0.1211(11) 0.3082(12) -0.6815(14) 0.029(4) Uani d . 1
C C3F 0.1129(11) 0.4135(13) -0.6209(15) 0.031(4) Uani d . 1
C C4F 0.1010(11) 0.2037(13) -0.6202(14) 0.031(4) Uani d D 1
O O1E 0.1297(8) -0.0845(8) -0.0638(10) 0.041(3) Uani d . 1
O O2E 0.0929(9) -0.3772(8) 0.1108(9) 0.047(4) Uani d . 1
N N1E 0.0974(10) -0.1834(11) 0.2202(11) 0.036(4) Uani d D 1
H H1E 0.0674(18) -0.2347(19) 0.2590(15) 0.043 Uiso d D 1
N N2E 0.1009(11) 0.0016(10) 0.1078(12) 0.054(5) Uani d . 1
H H21E 0.0980 0.0659 0.0817 0.065 Uiso calc R 1
H H22E 0.0931 -0.0064 0.1786 0.065 Uiso calc R 1
N N3E 0.1010(11) -0.2984(10) -0.0555(12) 0.051(5) Uani d . 1
H H31E 0.0888 -0.3555 -0.0847 0.062 Uiso calc R 1
H H32E 0.1104 -0.2415 -0.0946 0.062 Uiso calc R 1
C C1E 0.1900(13) -0.2125(15) 0.1651(15) 0.055(6) Uani d D 1
H H11E 0.2157 -0.2867 0.1707 0.067 Uiso calc R 1
H H12E 0.2293 -0.1578 0.1631 0.067 Uiso calc R 1
C C2E 0.1250(12) -0.1944(12) 0.0998(14) 0.030(4) Uani d . 1
C C3E 0.1179(11) -0.0879(12) 0.0367(15) 0.030(4) Uani d . 1
C C4E 0.1055(15) -0.2981(14) 0.0478(16) 0.054(6) Uani d D 1
O O1D 0.5925(10) 0.3756(10) 0.8318(10) 0.066(4) Uani d . 1
O O2D 0.6116(12) 0.2171(12) 0.5250(11) 0.087(6) Uani d . 1
N N1D 0.5895(9) 0.4931(10) 0.6503(11) 0.029(4) Uani d D 1
H H1D 0.5592(18) 0.5184(14) 0.7198(14) 0.034 Uiso d D 1
N N2D 0.6175(9) 0.2127(12) 0.7432(13) 0.049(4) Uiso d . 1
H H21D 0.6136 0.1808 0.8057 0.059 Uiso calc R 1
H H22D 0.6278 0.1746 0.6819 0.059 Uiso calc R 1
N N3D 0.5970(9) 0.3768(10) 0.4513(10) 0.034(4) Uani d . 1
H H31D 0.5913 0.3461 0.3919 0.041 Uiso calc R 1
H H32D 0.5950 0.4464 0.4559 0.041 Uiso calc R 1
C C1D 0.6805(12) 0.4571(13) 0.6118(14) 0.048(6) Uani d D 1
H H11D 0.7164 0.4662 0.6627 0.058 Uiso calc R 1
H H12D 0.7097 0.4670 0.5335 0.058 Uiso calc R 1
C C2D 0.6189(10) 0.3728(13) 0.6380(13) 0.027(4) Uani d . 1
C C3D 0.6080(10) 0.3168(12) 0.7413(13) 0.023(4) Uiso d D 1
C C4D 0.6084(13) 0.3204(16) 0.5310(15) 0.047(5) Uani d . 1
O O1C 0.6012(9) 0.5928(11) 0.3248(9) 0.054(4) Uani d . 1
O O2C 0.6197(11) 0.7499(10) 0.0179(10) 0.075(5) Uani d . 1
N N1C 0.5990(10) 0.4781(10) 0.1310(12) 0.038(4) Uani d D 1
H H1C 0.5772(16) 0.4599(16) 0.2026(13) 0.046 Uiso d D 1
N N2C 0.6210(8) 0.7507(11) 0.2373(12) 0.034(4) Uiso d . 1
H H21C 0.6130 0.7853 0.3001 0.041 Uiso calc R 1
H H22C 0.6317 0.7850 0.1756 0.041 Uiso calc R 1
N N3C 0.6028(9) 0.5947(10) -0.0556(10) 0.036(4) Uani d . 1
H H31C 0.5980 0.6266 -0.1158 0.043 Uiso calc R 1
H H32C 0.5994 0.5261 -0.0499 0.043 Uiso calc R 1
C C1C 0.6978(11) 0.4867(14) 0.1023(16) 0.053(6) Uani d D 1
H H11C 0.7326 0.4708 0.0253 0.064 Uiso calc R 1
H H12C 0.7285 0.4668 0.1587 0.064 Uiso calc R 1
C C2C 0.6266(10) 0.5900(13) 0.1268(13) 0.025(4) Uani d . 1
C C3C 0.6169(10) 0.6472(12) 0.2354(13) 0.023(4) Uiso d D 1
C C4C 0.6145(10) 0.6486(14) 0.0239(13) 0.030(4) Uiso d . 1
O O1B 0.6152(13) 0.2527(11) 0.2408(11) 0.095(6) Uani d . 1
O O2B 0.5956(10) 0.0896(10) -0.0473(10) 0.062(4) Uani d . 1
N N1B 0.5904(10) -0.0176(12) 0.1509(11) 0.037(4) Uani d D 1
H H1B 0.5594(17) -0.0320(17) 0.103(2) 0.044 Uiso d D 1
N N2B 0.5922(9) 0.0979(10) 0.3323(10) 0.038(4) Uani d . 1
H H21B 0.5931 0.1268 0.3950 0.046 Uiso calc R 1
H H22B 0.5840 0.0307 0.3286 0.046 Uiso calc R 1
N N3B 0.6130(8) 0.2498(12) 0.0292(12) 0.038(4) Uiso d . 1
H H31B 0.6087 0.2851 -0.0292 0.045 Uiso calc R 1
H H32B 0.6211 0.2832 0.0858 0.045 Uiso calc R 1
C C1B 0.6797(11) -0.0073(13) 0.1132(16) 0.055(6) Uani d D 1
H H11B 0.7095 -0.0278 0.0354 0.066 Uiso calc R 1
H H12B 0.7154 -0.0241 0.1649 0.066 Uiso calc R 1
C C2B 0.6195(11) 0.0891(13) 0.1350(14) 0.032(4) Uani d . 1
C C3B 0.6030(13) 0.1551(16) 0.2443(14) 0.044(5) Uani d . 1
C C4B 0.6075(11) 0.1469(12) 0.0321(14) 0.036(5) Uani d D 1
O O1A 0.6186(12) 0.7136(10) -0.2637(11) 0.091(6) Uani d . 1
O O2A 0.6017(9) 0.8785(11) -0.5547(10) 0.060(4) Uani d . 1
N N1A 0.6020(11) 0.9898(12) -0.3696(12) 0.048(5) Uani d D 1
H H1A 0.5844(15) 1.0219(11) -0.426(2) 0.058 Uiso d D 1
N N2A 0.6019(8) 0.8751(11) -0.1747(10) 0.026(3) Uiso d . 1
H H21A 0.5949 0.8447 -0.1110 0.032 Uiso calc R 1
H H22A 0.6000 0.9447 -0.1781 0.032 Uiso calc R 1
N N3A 0.6167(8) 0.7140(11) -0.4759(11) 0.031(4) Uiso d . 1
H H31A 0.6111 0.6801 -0.5336 0.038 Uiso calc R 1
H H32A 0.6246 0.6782 -0.4193 0.038 Uiso calc R 1
C C1A 0.6971(11) 0.9471(13) -0.3970(17) 0.046(5) Uani d D 1
H H11A 0.7278 0.9542 -0.3398 0.055 Uiso calc R 1
H H12A 0.7327 0.9525 -0.4735 0.055 Uiso calc R 1
C C2A 0.6278(11) 0.8732(12) -0.3763(13) 0.031(4) Uani d . 1
C C3A 0.6153(14) 0.8164(14) -0.2650(15) 0.055(6) Uani d . 1
C C4A 0.6134(10) 0.8163(11) -0.4743(13) 0.025(4) Uani d D 1

loop_
_atom_site_aniso_label
_atom_site_aniso_U_11
_atom_site_aniso_U_22
_atom_site_aniso_U_33
_atom_site_aniso_U_12
_atom_site_aniso_U_13
_atom_site_aniso_U_23
O1H 0.057(9) 0.025(6) 0.047(8) -0.010(6) -0.014(7) -0.005(6)
O2H 0.084(10) 0.014(6) 0.040(8) -0.005(6) -0.024(7) 0.000(5)
N1H 0.059(12) 0.038(10) 0.044(11) 0.002(8) -0.026(9) -0.001(8)
N3H 0.056(10) 0.031(8) 0.035(10) -0.017(7) -0.018(8) 0.012(7)
C1H 0.062(15) 0.038(11) 0.052(13) -0.012(10) -0.038(12) 0.013(9)
C2H 0.042(12) 0.019(9) 0.042(12) -0.004(8) -0.021(10) 0.013(8)
O1G 0.077(10) 0.016(6) 0.045(8) -0.011(6) -0.030(7) 0.001(6)
N1G 0.072(12) 0.030(9) 0.011(7) -0.002(7) -0.024(7) 0.001(6)
N2G 0.114(14) 0.023(8) 0.017(9) -0.025(8) -0.026(8) 0.011(6)
N3G 0.123(15) 0.015(7) 0.032(9) -0.011(8) -0.052(10) 0.004(7)
C1G 0.077(17) 0.037(11) 0.042(12) 0.005(10) -0.020(11) -0.010(9)
C3G 0.086(16) 0.007(9) 0.039(13) -0.008(9) -0.028(11) 0.000(8)
O2F 0.064(9) 0.025(6) 0.044(8) -0.007(6) -0.024(7) -0.008(6)
N2F 0.099(14) 0.026(8) 0.032(10) -0.011(8) -0.022(9) 0.005(7)
C2F 0.044(12) 0.028(9) 0.019(9) -0.001(8) -0.016(8) 0.004(7)
C3F 0.034(11) 0.033(10) 0.029(11) 0.002(8) -0.015(9) 0.001(8)
C4F 0.038(12) 0.039(11) 0.022(10) -0.001(8) -0.023(8) -0.001(8)
O1E 0.078(10) 0.023(6) 0.022(7) 0.002(6) -0.015(7) 0.004(5)
O2E 0.093(10) 0.017(6) 0.028(7) -0.010(6) -0.011(7) 0.006(6)
N1E 0.055(11) 0.035(9) 0.016(8) -0.003(7) -0.006(8) 0.002(7)
N2E 0.120(15) 0.024(8) 0.025(9) 0.005(8) -0.040(9) -0.009(7)
N3E 0.131(15) 0.010(7) 0.035(10) -0.009(8) -0.060(10) 0.007(6)
C1E 0.096(19) 0.038(11) 0.050(13) -0.008(11) -0.050(13) 0.003(10)
C2E 0.057(13) 0.027(9) 0.014(10) -0.012(8) -0.018(9) -0.008(7)
C3E 0.042(12) 0.016(9) 0.027(11) 0.014(7) -0.010(9) -0.010(8)
C4E 0.106(18) 0.027(10) 0.032(12) -0.020(10) -0.019(11) 0.006(9)
O1D 0.138(14) 0.021(7) 0.047(8) -0.004(7) -0.042(8) -0.003(6)
O2D 0.211(19) 0.038(9) 0.027(8) -0.016(9) -0.061(10) -0.003(6)
N1D 0.045(10) 0.016(8) 0.019(8) -0.001(7) 0.000(7) -0.008(6)
N3D 0.077(11) 0.012(7) 0.031(8) -0.013(7) -0.043(8) 0.012(7)
C1D 0.075(16) 0.033(11) 0.027(11) -0.017(11) 0.006(10) 0.005(8)
C2D 0.028(10) 0.024(10) 0.035(10) -0.006(8) -0.017(8) -0.015(8)
C4D 0.063(14) 0.035(13) 0.043(13) 0.005(10) -0.019(10) -0.006(11)
O1C 0.086(11) 0.054(9) 0.033(7) -0.031(8) -0.026(7) 0.010(7)
O2C 0.182(16) 0.023(7) 0.041(8) -0.022(8) -0.061(9) 0.010(6)
N1C 0.055(11) 0.012(8) 0.036(9) 0.001(7) 0.005(8) 0.003(7)
N3C 0.071(11) 0.014(8) 0.025(8) -0.004(7) -0.018(7) -0.008(6)
C1C 0.054(14) 0.037(11) 0.071(15) 0.019(10) -0.032(12) -0.014(10)
C2C 0.027(10) 0.030(10) 0.025(9) -0.013(8) -0.017(8) 0.025(8)
O1B 0.25(2) 0.024(8) 0.042(9) -0.033(10) -0.080(11) 0.011(6)
O2B 0.125(13) 0.039(8) 0.038(8) -0.024(8) -0.047(8) 0.005(7)
N1B 0.053(11) 0.042(10) 0.025(9) -0.021(8) -0.022(8) 0.005(7)
N2B 0.080(12) 0.011(7) 0.025(8) 0.000(7) -0.018(8) -0.002(6)
C1B 0.091(18) 0.017(10) 0.041(12) 0.020(10) -0.002(11) 0.003(8)
C2B 0.049(12) 0.011(9) 0.039(11) -0.003(8) -0.019(9) -0.013(8)
C3B 0.075(15) 0.042(12) 0.022(11) 0.010(10) -0.031(10) -0.003(9)
C4B 0.051(12) 0.011(9) 0.035(11) -0.010(8) 0.011(9) -0.002(8)
O1A 0.24(2) 0.011(7) 0.051(9) -0.017(9) -0.092(11) 0.009(6)
O2A 0.095(11) 0.047(9) 0.034(8) 0.009(8) -0.019(7) 0.002(7)
N1A 0.080(13) 0.029(10) 0.034(10) -0.012(8) -0.009(9) 0.002(8)
C1A 0.033(12) 0.039(11) 0.077(14) 0.003(10) -0.037(11) -0.006(10)
C2A 0.054(12) 0.009(9) 0.026(10) -0.003(8) -0.005(8) 0.010(7)
C3A 0.115(19) 0.024(11) 0.040(12) -0.018(11) -0.043(12) 0.013(9)
C4A 0.035(11) 0.006(8) 0.032(10) -0.005(7) -0.006(8) 0.002(8)

loop_
_atom_type_symbol
_atom_type_description
_atom_type_scat_dispersion_real
_atom_type_scat_dispersion_imag
_atom_type_scat_source
C C 0.0033 0.0016 'International Tables Vol C Tables 4.2.6.8 and 6.1.1.4'
H H 0.0000 0.0000 'International Tables Vol C Tables 4.2.6.8 and 6.1.1.4'
O O 0.0106 0.0060 'International Tables Vol C Tables 4.2.6.8 and 6.1.1.4'
N N 0.0061 0.0033 'International Tables Vol C Tables 4.2.6.8 and 6.1.1.4'

loop_
_geom_angle_atom_site_label_1
_geom_angle_atom_site_label_2
_geom_angle_atom_site_label_3
_geom_angle
C1H N1H C2H 61.9(11)
N1H C1H C2H 60.4(11)
C4H C2H N1H 113.6(13)
C4H C2H C3H 124.1(16)
N1H C2H C3H 114.5(14)
C4H C2H C1H 117.8(14)
N1H C2H C1H 57.8(11)
C3H C2H C1H 111.1(14)
O1H C3H N2H 122.3(16)
O1H C3H C2H 122.3(17)
N2H C3H C2H 115.4(15)
O2H C4H N3H 119.3(15)
O2H C4H C2H 119.9(14)
N3H C4H C2H 120.3(16)
C1G N1G C2G 61.0(11)
N1G C1G C2G 61.0(11)
C3G C2G N1G 115.0(14)
C3G C2G C4G 120.9(16)
N1G C2G C4G 115.7(14)
C3G C2G C1G 115.1(15)
N1G C2G C1G 58.0(10)
C4G C2G C1G 116.4(14)
O1G C3G N2G 122.2(15)
O1G C3G C2G 119.2(17)
N2G C3G C2G 118.6(15)
O2G C4G N3G 121.7(15)
O2G C4G C2G 122.0(15)
N3G C4G C2G 116.3(16)
C1F N1F C2F 61.6(11)
N1F C1F C2F 60.3(11)
N1F C2F C1F 58.0(10)
N1F C2F C3F 113.1(14)
C1F C2F C3F 118.5(15)
N1F C2F C4F 114.8(14)
C1F C2F C4F 113.6(14)
C3F C2F C4F 122.1(15)
O1F C3F N2F 122.1(16)
O1F C3F C2F 120.5(15)
N2F C3F C2F 116.9(16)
O2F C4F N3F 124.6(16)
O2F C4F C2F 118.5(15)
N3F C4F C2F 116.9(15)
C2E N1E C1E 61.4(11)
N1E C1E C2E 59.2(11)
N1E C2E C1E 59.4(11)
N1E C2E C4E 116.5(14)
C1E C2E C4E 114.8(15)
N1E C2E C3E 115.8(13)
C1E C2E C3E 119.7(14)
C4E C2E C3E 117.7(15)
O1E C3E N2E 124.7(15)
O1E C3E C2E 123.7(14)
N2E C3E C2E 111.5(15)
O2E C4E N3E 124.2(16)
O2E C4E C2E 116.3(16)
N3E C4E C2E 119.4(15)
C1D N1D C2D 61.6(10)
N1D C1D C2D 62.3(11)
C3D C2D C4D 122.6(16)
C3D C2D C1D 119.6(14)
C4D C2D C1D 111.6(16)
C3D C2D N1D 115.2(13)
C4D C2D N1D 113.7(14)
C1D C2D N1D 56.1(10)
N2D C3D O1D 121.2(15)
N2D C3D C2D 121.6(15)
O1D C3D C2D 117.1(15)
O2D C4D N3D 120.5(17)
O2D C4D C2D 118.3(17)
N3D C4D C2D 121.2(18)
C2C N1C C1C 62.6(10)
N1C C1C C2C 57.9(9)
C3C C2C N1C 117.2(13)
C3C C2C C4C 122.9(15)
N1C C2C C4C 111.9(13)
C3C C2C C1C 114.0(13)
N1C C2C C1C 59.5(10)
C4C C2C C1C 115.0(15)
N2C C3C O1C 122.2(15)
N2C C3C C2C 119.1(14)
O1C C3C C2C 118.6(14)
O2C C4C N3C 121.5(15)
O2C C4C C2C 119.4(15)
N3C C4C C2C 119.0(16)
C1B N1B C2B 59.7(11)
N1B C1B C2B 62.3(11)
C1B C2B N1B 58.0(10)
C1B C2B C4B 114.9(15)
N1B C2B C4B 116.3(13)
C1B C2B C3B 120.5(15)
N1B C2B C3B 113.4(15)
C4B C2B C3B 118.9(15)
N2B C3B O1B 125.0(16)
N2B C3B C2B 114.4(17)
O1B C3B C2B 119.4(16)
O2B C4B N3B 124.9(17)
O2B C4B C2B 117.7(14)
N3B C4B C2B 117.3(16)
C1A N1A C2A 60.8(11)
N1A C1A C2A 58.5(10)
N1A C2A C1A 60.7(10)
N1A C2A C3A 116.3(14)
C1A C2A C3A 113.6(16)
N1A C2A C4A 114.8(14)
C1A C2A C4A 118.3(14)
C3A C2A C4A 119.6(14)
O1A C3A N2A 122.1(16)
O1A C3A C2A 119.5(16)
N2A C3A C2A 118.5(16)
N3A C4A O2A 125.3(15)
N3A C4A C2A 119.3(15)
O2A C4A C2A 115.3(13)

loop_
_geom_bond_atom_site_label_1
_geom_bond_atom_site_label_2
_geom_bond_distance
O1H C3H 1.189(18)
O2H C4H 1.248(18)
N1H C1H 1.46(2)
N1H C2H 1.50(2)
N2H C3H 1.34(2)
N3H C4H 1.298(18)
C1H C2H 1.52(2)
C2H C4H 1.47(2)
C2H C3H 1.51(2)
O1G C3G 1.222(18)
O2G C4G 1.258(19)
N1G C1G 1.44(2)
N1G C2G 1.49(2)
N2G C3G 1.31(2)
N3G C4G 1.338(19)
C1G C2G 1.49(2)
C2G C3G 1.51(2)
C2G C4G 1.50(2)
O1F C3F 1.243(19)
O2F C4F 1.218(17)
N1F C1F 1.443(19)
N1F C2F 1.48(2)
N2F C3F 1.34(2)
N3F C4F 1.273(19)
C1F C2F 1.50(2)
C2F C3F 1.48(2)
C2F C4F 1.52(2)
O1E C3E 1.210(18)
O2E C4E 1.254(19)
N1E C2E 1.44(2)
N1E C1E 1.44(2)
N2E C3E 1.371(19)
N3E C4E 1.30(2)
C1E C2E 1.47(2)
C2E C4E 1.54(2)
C2E C3E 1.54(2)
O1D C3D 1.288(18)
O2D C4D 1.27(2)
N1D C1D 1.41(2)
N1D C2D 1.501(19)
N2D C3D 1.281(19)
N3D C4D 1.25(2)
C1D C2D 1.49(2)
C2D C3D 1.43(2)
C2D C4D 1.53(2)
O1C C3C 1.278(18)
O2C C4C 1.268(19)
N1C C2C 1.50(2)
N1C C1C 1.52(2)
N2C C3C 1.291(18)
N3C C4C 1.257(19)
C1C C2C 1.57(2)
C2C C3C 1.48(2)
C2C C4C 1.51(2)
O1B C3B 1.25(2)
O2B C4B 1.279(19)
N1B C1B 1.385(19)
N1B C2B 1.45(2)
N2B C3B 1.28(2)
N3B C4B 1.288(19)
C1B C2B 1.41(2)
C2B C4B 1.51(2)
C2B C3B 1.53(2)
O1A C3A 1.27(2)
O2A C4A 1.298(18)
N1A C1A 1.48(2)
N1A C2A 1.45(2)
N2A C3A 1.29(2)
N3A C4A 1.261(18)
C1A C2A 1.48(2)
C2A C3A 1.52(2)
C2A C4A 1.49(2)

loop_
_cod_changelog_entry_id
_cod_changelog_entry_author
_cod_changelog_entry_date
_cod_changelog_entry_text
1 'Vaitkus, Antanas' 2022-04-26T17:15:00+03:00 'Updated bibliographic information.'

loop_
_cod_related_entry_id
_cod_related_entry_database
_cod_related_entry_code
1 ChemSpider 4422904
